data_4022014
loop_
_publ_author_name
'Hermut Wehlan'
'Eva Jezek'
'Nathalie Lebrasseur'
'Gr\'egoire Pav\'e'
'Emmanuel Roulland'
'Andrew J. P. White'
'Jeremy N. Burrows'
'Anthony G. M. Barrett'

_publ_section_title
;
 Studies on the Total Synthesis of Lactonamycin:
 Synthesis of the CDEF Ring System
;
_journal_name_full 'Journal of Organic Chemistry'
_journal_page_first 8151
_journal_page_last 8158
_journal_paper_doi 10.1021/jo0613378
_journal_volume 71
_journal_year 2006
_chemical_formula_sum 'C13 H10 F3 N O8 S'
_chemical_formula_weight 397.28
_chemical_name_systematic
; 
 ? 
;
_space_group_IT_number 14
_symmetry_cell_setting monoclinic
_symmetry_space_group_name_Hall '-P 2ybc'
_symmetry_space_group_name_H-M 'P 1 21/c 1'
_atom_sites_solution_hydrogens geom
_atom_sites_solution_primary direct
_atom_sites_solution_secondary difmap
_audit_creation_method SHELXL-97
_cell_angle_alpha 90.00
_cell_angle_beta 95.40(2)
_cell_angle_gamma 90.00
_cell_formula_units_Z 4
_cell_length_a 19.642(7)
_cell_length_b 10.200(4)
_cell_length_c 8.221(3)
_cell_measurement_reflns_used 58
_cell_measurement_temperature 293(2)
_cell_measurement_theta_max 22.64
_cell_measurement_theta_min 10.92
_cell_volume 1639.8(11)
_computing_cell_refinement 'Bruker XSCANS'
_computing_data_collection 'Bruker XSCANS'
_computing_data_reduction 'Bruker SHELXTL'
_computing_molecular_graphics 'Bruker SHELXTL'
_computing_publication_material 'Bruker SHELXTL'
_computing_structure_refinement 'SHELXL-97 (Sheldrick, 1997)'
_computing_structure_solution 'SHELXS-97 (Sheldrick, 1990)'
_diffrn_ambient_temperature 293(2)
_diffrn_measured_fraction_theta_full 0.996
_diffrn_measured_fraction_theta_max 0.996
_diffrn_measurement_device_type 'Bruker P4'
_diffrn_measurement_method '\w scans'
_diffrn_radiation_monochromator graphite
_diffrn_radiation_source 'fine-focus sealed tube'
_diffrn_radiation_type CuK\a
_diffrn_radiation_wavelength 1.54178
_diffrn_reflns_av_R_equivalents 0.0880
_diffrn_reflns_av_sigmaI/netI 0.0902
_diffrn_reflns_limit_h_max 21
_diffrn_reflns_limit_h_min -22
_diffrn_reflns_limit_k_max 11
_diffrn_reflns_limit_k_min 0
_diffrn_reflns_limit_l_max 9
_diffrn_reflns_limit_l_min 0
_diffrn_reflns_number 2630
_diffrn_reflns_theta_full 59.98
_diffrn_reflns_theta_max 59.98
_diffrn_reflns_theta_min 4.52
_diffrn_standards_interval_count 97
_diffrn_standards_number 3
_exptl_absorpt_coefficient_mu 2.499
_exptl_absorpt_correction_T_max 0.6141
_exptl_absorpt_correction_T_min 0.1422
_exptl_absorpt_correction_type empirical
_exptl_crystal_colour Colourless
_exptl_crystal_density_diffrn 1.609
_exptl_crystal_density_method 'not measured'
_exptl_crystal_description plates
_exptl_crystal_F_000 808
_exptl_crystal_size_max 0.43
_exptl_crystal_size_mid 0.22
_exptl_crystal_size_min 0.02
_refine_diff_density_max 0.319
_refine_diff_density_min -0.259
_refine_diff_density_rms 0.066
_refine_ls_extinction_coef 0.0115(19)
_refine_ls_extinction_expression Fc^*^=kFc[1+0.001xFc^2^\l^3^/sin(2\q)]^-1/4^
_refine_ls_extinction_method SHELXL
_refine_ls_goodness_of_fit_ref 1.001
_refine_ls_hydrogen_treatment mixed
_refine_ls_matrix_type full
_refine_ls_number_parameters 237
_refine_ls_number_reflns 2430
_refine_ls_number_restraints 0
_refine_ls_restrained_S_all 1.001
_refine_ls_R_factor_all 0.1430
_refine_ls_R_factor_gt 0.0817
_refine_ls_shift/su_max 0.000
_refine_ls_shift/su_mean 0.000
_refine_ls_structure_factor_coef Fsqd
_refine_ls_weighting_details 'calc w=1/[\s^2^(Fo^2^)+(0.1187P)^2^+0.0000P] where P=(Fo^2^+2Fc^2^)/3'
_refine_ls_weighting_scheme calc
_refine_ls_wR_factor_gt 0.2078
_refine_ls_wR_factor_ref 0.2496
_reflns_number_gt 1211
_reflns_number_total 2430
_reflns_threshold_expression >2sigma(I)
_cod_data_source_file jo0613378si20060628_123514.cif
_cod_depositor_comments
;
The following automatic conversions were performed:
'_symmetry_cell_setting' value 'Monoclinic' changed to 'monoclinic'
according to '/home/saulius/struct/CIF-dictionaries/cif_core.dic'
dictionary named 'cif_core.dic' version 2.4.1 from
2010-06-29.

'_exptl_absorpt_correction_type' value 'Empirical' changed to
'empirical' according to
'/home/saulius/struct/CIF-dictionaries/cif_core.dic' dictionary named
'cif_core.dic' version 2.4.1 from 2010-06-29.

Automatic conversion script
Id: cif_fix_enum 1527 2010-12-29 10:47:43Z saulius 
;
_cod_original_sg_symbol_H-M 'P 21/c'
_cod_database_code 4022014

loop_
_symmetry_equiv_pos_as_xyz
'x, y, z'
'-x, y+1/2, -z+1/2'
'-x, -y, -z'
'x, -y-1/2, z-1/2'

loop_
_atom_site_label
_atom_site_type_symbol
_atom_site_fract_x
_atom_site_fract_y
_atom_site_fract_z
_atom_site_U_iso_or_equiv
_atom_site_adp_type
_atom_site_occupancy
_atom_site_symmetry_multiplicity
_atom_site_calc_flag
_atom_site_refinement_flags
N1 N 0.4197(3) 0.6512(6) 0.6383(9) 0.1071(18) Uani 1 1 d .
C2 C 0.3894(4) 0.7719(8) 0.6125(10) 0.103(2) Uani 1 1 d .
O2 O 0.4126(3) 0.8747(6) 0.6715(8) 0.1237(18) Uani 1 1 d .
C3 C 0.3231(3) 0.7489(7) 0.5120(9) 0.0944(18) Uani 1 1 d .
C4 C 0.2751(4) 0.8392(7) 0.4487(9) 0.0959(18) Uani 1 1 d .
C5 C 0.2154(4) 0.7824(7) 0.3682(9) 0.0963(18) Uani 1 1 d .
C6 C 0.2031(4) 0.6501(7) 0.3560(9) 0.099(2) Uani 1 1 d .
H6A H 0.1622 0.6189 0.3039 0.119 Uiso 1 1 calc R
C7 C 0.2537(4) 0.5622(8) 0.4241(9) 0.1011(19) Uani 1 1 d .
C8 C 0.3147(3) 0.6146(7) 0.4967(9) 0.0922(17) Uani 1 1 d .
C9 C 0.3786(4) 0.5504(8) 0.5673(9) 0.102(2) Uani 1 1 d .
O9 O 0.3956(3) 0.4343(6) 0.5686(7) 0.1167(16) Uani 1 1 d .
C10 C 0.4862(4) 0.6274(9) 0.7346(13) 0.128(3) Uani 1 1 d .
H10A H 0.5166 0.6993 0.7199 0.192 Uiso 1 1 calc R
H10B H 0.5060 0.5478 0.6982 0.192 Uiso 1 1 calc R
H10C H 0.4792 0.6197 0.8482 0.192 Uiso 1 1 calc R
C11 C 0.2845(4) 0.9844(7) 0.4601(11) 0.108(2) Uani 1 1 d .
O11 O 0.2432(3) 1.0560(6) 0.5141(10) 0.144(2) Uani 1 1 d .
O12 O 0.3403(3) 1.0245(5) 0.4000(7) 0.1166(17) Uani 1 1 d .
C13 C 0.3581(6) 1.1624(8) 0.4253(15) 0.151(4) Uani 1 1 d .
H13A H 0.3992 1.1814 0.3752 0.227 Uiso 1 1 calc R
H13B H 0.3652 1.1802 0.5403 0.227 Uiso 1 1 calc R
H13C H 0.3215 1.2163 0.3770 0.227 Uiso 1 1 calc R
O14 O 0.1685(3) 0.8673(5) 0.2768(6) 0.1028(14) Uani 1 1 d .
S15 S 0.10790(11) 0.9389(2) 0.3563(3) 0.1101(8) Uani 1 1 d .
O16 O 0.1078(3) 0.9048(6) 0.5247(6) 0.1199(17) Uani 1 1 d .
O17 O 0.1040(4) 1.0715(6) 0.2993(9) 0.144(2) Uani 1 1 d .
C18 C 0.0364(5) 0.8576(11) 0.2523(12) 0.130(3) Uani 1 1 d .
F18A F 0.0375(3) 0.7287(7) 0.2725(7) 0.1435(18) Uani 1 1 d .
F18B F 0.0333(4) 0.8759(7) 0.0899(8) 0.179(3) Uani 1 1 d .
F18C F -0.0211(3) 0.9002(9) 0.3017(10) 0.200(4) Uani 1 1 d .
O19 O 0.2469(3) 0.4299(5) 0.4234(8) 0.1198(17) Uani 1 1 d .
C20 C 0.1809(4) 0.3739(9) 0.3659(13) 0.131(3) Uani 1 1 d .
H20A H 0.1834 0.2801 0.3723 0.197 Uiso 1 1 calc R
H20B H 0.1689 0.3998 0.2545 0.197 Uiso 1 1 calc R
H20C H 0.1468 0.4051 0.4327 0.197 Uiso 1 1 calc R

loop_
_atom_site_aniso_label
_atom_site_aniso_U_11
_atom_site_aniso_U_22
_atom_site_aniso_U_33
_atom_site_aniso_U_23
_atom_site_aniso_U_13
_atom_site_aniso_U_12
N1 0.086(3) 0.102(4) 0.131(5) 0.007(4) -0.004(3) -0.002(3)
C2 0.097(4) 0.100(5) 0.112(5) -0.005(4) 0.013(4) -0.014(4)
O2 0.113(4) 0.110(4) 0.144(5) -0.012(3) -0.009(3) -0.006(3)
C3 0.091(4) 0.092(4) 0.100(4) -0.001(3) 0.008(3) -0.004(3)
C4 0.098(4) 0.090(4) 0.101(4) 0.002(3) 0.013(4) 0.009(4)
C5 0.093(4) 0.093(5) 0.102(4) 0.008(4) 0.008(4) 0.008(3)
C6 0.095(4) 0.102(5) 0.098(4) -0.001(4) -0.008(3) -0.004(4)
C7 0.100(5) 0.092(5) 0.110(5) -0.008(4) 0.007(4) -0.005(4)
C8 0.092(4) 0.083(4) 0.102(4) 0.004(3) 0.012(3) 0.005(3)
C9 0.100(5) 0.101(5) 0.104(4) 0.002(4) 0.014(4) 0.002(4)
O9 0.113(3) 0.097(4) 0.140(4) -0.002(3) 0.008(3) 0.008(3)
C10 0.099(5) 0.134(7) 0.147(7) 0.003(6) -0.012(5) 0.000(4)
C11 0.114(5) 0.084(4) 0.128(6) 0.001(4) 0.019(5) 0.003(4)
O11 0.136(5) 0.100(4) 0.203(7) -0.019(4) 0.050(5) 0.003(3)
O12 0.125(4) 0.089(3) 0.140(4) -0.004(3) 0.032(3) -0.015(3)
C13 0.181(10) 0.090(5) 0.187(10) -0.016(6) 0.039(8) -0.030(6)
O14 0.104(3) 0.107(3) 0.098(3) 0.003(2) 0.011(2) 0.020(2)
S15 0.1063(13) 0.1112(15) 0.1118(13) -0.0032(11) 0.0042(9) 0.0127(11)
O16 0.118(4) 0.149(5) 0.094(3) -0.003(3) 0.013(3) 0.010(3)
O17 0.162(5) 0.101(4) 0.168(5) 0.022(4) 0.010(4) 0.023(4)
C18 0.128(7) 0.139(8) 0.119(7) -0.004(6) -0.017(5) 0.016(6)
F18A 0.124(3) 0.152(5) 0.154(4) -0.015(4) 0.012(3) -0.016(3)
F18B 0.191(6) 0.205(6) 0.130(4) -0.012(4) -0.038(4) 0.040(5)
F18C 0.096(3) 0.267(8) 0.232(7) -0.094(6) -0.005(4) 0.035(4)
O19 0.115(4) 0.091(3) 0.150(4) 0.001(3) -0.006(3) -0.001(3)
C20 0.113(6) 0.107(6) 0.168(8) -0.007(5) -0.013(6) -0.027(4)

loop_
_atom_type_symbol
_atom_type_description
_atom_type_scat_dispersion_real
_atom_type_scat_dispersion_imag
_atom_type_scat_source
C C 0.0181 0.0091 'International Tables Vol C Tables 4.2.6.8 and 6.1.1.4'
H H 0.0000 0.0000 'International Tables Vol C Tables 4.2.6.8 and 6.1.1.4'
N N 0.0311 0.0180 'International Tables Vol C Tables 4.2.6.8 and 6.1.1.4'
O O 0.0492 0.0322 'International Tables Vol C Tables 4.2.6.8 and 6.1.1.4'
F F 0.0727 0.0534 'International Tables Vol C Tables 4.2.6.8 and 6.1.1.4'
S S 0.3331 0.5567 'International Tables Vol C Tables 4.2.6.8 and 6.1.1.4'

loop_
_geom_angle_atom_site_label_1
_geom_angle_atom_site_label_2
_geom_angle_atom_site_label_3
_geom_angle
C2 N1 C9 111.6(6)
C2 N1 C10 125.2(7)
C9 N1 C10 123.2(7)
O2 C2 N1 124.4(7)
O2 C2 C3 128.8(7)
N1 C2 C3 106.7(6)
C8 C3 C4 123.6(7)
C8 C3 C2 107.2(6)
C4 C3 C2 129.1(7)
C3 C4 C5 114.1(6)
C3 C4 C11 124.1(7)
C5 C4 C11 121.8(7)
C6 C5 C4 124.7(6)
C6 C5 O14 117.2(6)
C4 C5 O14 117.6(6)
C5 C6 C7 118.8(7)
O19 C7 C8 117.5(7)
O19 C7 C6 124.4(7)
C8 C7 C6 118.0(7)
C3 C8 C7 120.6(6)
C3 C8 C9 108.1(6)
C7 C8 C9 131.3(7)
O9 C9 N1 123.9(7)
O9 C9 C8 130.2(7)
N1 C9 C8 105.8(7)
O11 C11 O12 124.4(7)
O11 C11 C4 122.6(8)
O12 C11 C4 113.0(7)
C11 O12 C13 116.5(7)
C5 O14 S15 122.3(4)
O16 S15 O17 122.9(4)
O16 S15 O14 110.9(3)
O17 S15 O14 108.6(4)
O16 S15 C18 106.2(5)
O17 S15 C18 105.5(5)
O14 S15 C18 100.2(4)
F18C C18 F18A 107.2(10)
F18C C18 F18B 107.6(9)
F18A C18 F18B 105.1(8)
F18C C18 S15 111.2(7)
F18A C18 S15 113.5(6)
F18B C18 S15 111.8(8)
C7 O19 C20 118.4(6)

loop_
_geom_bond_atom_site_label_1
_geom_bond_atom_site_label_2
_geom_bond_distance
N1 C2 1.376(10)
N1 C9 1.400(10)
N1 C10 1.482(10)
C2 O2 1.225(9)
C2 C3 1.494(10)
C3 C8 1.384(10)
C3 C4 1.384(10)
C4 C5 1.414(10)
C4 C11 1.494(10)
C5 C6 1.373(10)
C5 O14 1.426(8)
C6 C7 1.414(10)
C7 O19 1.356(9)
C7 C8 1.394(10)
C8 C9 1.485(10)
C9 O9 1.231(9)
C11 O11 1.207(9)
C11 O12 1.308(9)
O12 C13 1.459(10)
O14 S15 1.589(5)
S15 O16 1.428(6)
S15 O17 1.431(6)
S15 C18 1.779(10)
C18 F18C 1.309(11)
C18 F18A 1.326(11)
C18 F18B 1.344(11)
O19 C20 1.455(9)

loop_
_cod_related_entry_id
_cod_related_entry_database
_cod_related_entry_code
1 ChemSpider 10148116
